data_4026300
loop_
_publ_author_name
'Ming Gao'
'Steven B. Thorpe'
'Christian Kleeberg'
'Carla Slebodnick'
'Todd B. Marder'
'Webster L. Santos'

_publ_contact_author_address
;
 Department of Chemistry 
   Virginia Tech 
   3101 Hahn Hall
   West campus Dr. 
   Blacksburg, VA  24061  USA
;
_publ_contact_author_email wsantos@vt.edu
_publ_contact_author_fax 1(540)2313255
_publ_contact_author_name 'Webster L. Santos'
_publ_contact_author_phone 1(540)2315742
_publ_section_title
;
 Structure and Reactivity of a Preactivated sp2-sp3 Diboron Reagent:
 Catalytic Regioselective Boration of \a,\b-Unsaturated Conjugated
 Compounds
;
_journal_name_full 'Journal of Organic Chemistry'
_journal_page_first 3997
_journal_page_last 4007
_journal_paper_doi 10.1021/jo2003488
_journal_volume 76
_journal_year 2011
_chemical_absolute_configuration unk
_chemical_formula_moiety 'C12 H25 B2 N O4'
_chemical_formula_sum 'C12 H25 B2 N O4'
_chemical_formula_weight 268.95
_chemical_name_common 'pinacolato diisopropanolaminato diboron'
_chemical_name_systematic
;
 ?
;
_space_group_IT_number 19
_symmetry_cell_setting orthorhombic
_symmetry_space_group_name_Hall 'P 2ac 2ab'
_symmetry_space_group_name_H-M 'P 21 21 21'
_atom_sites_solution_hydrogens geom
_atom_sites_solution_primary direct
_atom_sites_solution_secondary difmap
_audit_creation_method SHELXL-97
_cell_angle_alpha 90.00
_cell_angle_beta 90.00
_cell_angle_gamma 90.00
_cell_formula_units_Z 4
_cell_length_a 9.5091(3)
_cell_length_b 11.8200(3)
_cell_length_c 13.6947(4)
_cell_measurement_reflns_used 5066
_cell_measurement_temperature 120(2)
_cell_measurement_theta_max 28.46
_cell_measurement_theta_min 2.28
_cell_volume 1539.25(8)
_computing_cell_refinement 'SAINT version 6.45A (Bruker, 2003)'
_computing_data_collection 'SMART version 5.625 (Bruker, 2001)'
_computing_data_reduction 'SAINT version 6.45A (Bruker, 2003)'
_computing_molecular_graphics 'ORTEP3 (Farrugia, 1997)'
_computing_publication_material 'SHELXTL version 6.14 (Bruker, 2003)'
_computing_structure_refinement 'SHELXTL version 6.14 (Bruker, 2003)'
_computing_structure_solution 'SHELXTL version 6.14 (Bruker, 2003)'
_diffrn_ambient_temperature 120(2)
_diffrn_measured_fraction_theta_full 1.000
_diffrn_measured_fraction_theta_max 1.000
_diffrn_measurement_device_type 'Bruker SMART 6K CCD area detector'
_diffrn_measurement_method '\w scans'
_diffrn_radiation_monochromator graphite
_diffrn_radiation_source 'fine-focus sealed tube'
_diffrn_radiation_type MoK\a
_diffrn_radiation_wavelength 0.71073
_diffrn_reflns_av_R_equivalents 0.0652
_diffrn_reflns_av_sigmaI/netI 0.0366
_diffrn_reflns_limit_h_max 12
_diffrn_reflns_limit_h_min -12
_diffrn_reflns_limit_k_max 15
_diffrn_reflns_limit_k_min -15
_diffrn_reflns_limit_l_max 17
_diffrn_reflns_limit_l_min -17
_diffrn_reflns_number 17150
_diffrn_reflns_theta_full 27.00
_diffrn_reflns_theta_max 27.00
_diffrn_reflns_theta_min 2.28
_diffrn_standards_number 0
_exptl_absorpt_coefficient_mu 0.082
_exptl_absorpt_correction_T_max 1.0000
_exptl_absorpt_correction_T_min 0.7310
_exptl_absorpt_correction_type multi-scan
_exptl_absorpt_process_details 'SADABS 2006/1 (Bruker AXS), R(int)=0.1144 before correction'
_exptl_crystal_colour colourless
_exptl_crystal_density_diffrn 1.161
_exptl_crystal_description 'fragment of needle'
_exptl_crystal_F_000 584
_exptl_crystal_recrystallization_method 'Slow cooling of a solution in hot MeCN.'
_exptl_crystal_size_max 0.51
_exptl_crystal_size_mid 0.24
_exptl_crystal_size_min 0.21
_refine_diff_density_max 0.469
_refine_diff_density_min -0.216
_refine_diff_density_rms 0.057
_refine_ls_abs_structure_details
;
 In the absence of strong anomalous scatterers a Flack parameter was not
 refined and the refections merged.
;
_refine_ls_extinction_method none
_refine_ls_goodness_of_fit_ref 1.056
_refine_ls_hydrogen_treatment mixed
_refine_ls_matrix_type full
_refine_ls_number_parameters 222
_refine_ls_number_reflns 1927
_refine_ls_number_restraints 20
_refine_ls_restrained_S_all 1.052
_refine_ls_R_factor_all 0.0571
_refine_ls_R_factor_gt 0.0495
_refine_ls_shift/su_max 0.001
_refine_ls_shift/su_mean 0.000
_refine_ls_structure_factor_coef Fsqd
_refine_ls_weighting_details 'calc w=1/[\s^2^(Fo^2^)+(0.0846P)^2^+0.5241P] where P=(Fo^2^+2Fc^2^)/3'
_refine_ls_weighting_scheme calc
_refine_ls_wR_factor_gt 0.1340
_refine_ls_wR_factor_ref 0.1433
_reflns_number_gt 1708
_reflns_number_total 1927
_reflns_threshold_expression I>2/s(I)
_cod_data_source_file jo2003488_si_004.cif
_cod_data_source_block 09srv270a
_cod_database_code 4026300

loop_
_symmetry_equiv_pos_as_xyz
'x, y, z'
'-x+1/2, -y, z+1/2'
'-x, y+1/2, -z+1/2'
'x+1/2, -y+1/2, -z'

loop_
_atom_site_label
_atom_site_type_symbol
_atom_site_fract_x
_atom_site_fract_y
_atom_site_fract_z
_atom_site_U_iso_or_equiv
_atom_site_adp_type
_atom_site_occupancy
_atom_site_symmetry_multiplicity
_atom_site_calc_flag
_atom_site_refinement_flags
_atom_site_disorder_assembly
_atom_site_disorder_group
O1 O 0.5741(3) 0.2668(4) 0.2243(2) 0.0339(9) Uani 0.703(5) 1 d PD A 1
O2 O 0.3449(5) 0.2284(6) 0.1922(4) 0.0350(13) Uani 0.703(5) 1 d PD A 1
C1 C 0.5202(4) 0.2094(5) 0.3109(3) 0.0381(13) Uani 0.703(5) 1 d PD A 1
C2 C 0.3612(4) 0.2187(5) 0.2979(4) 0.0406(9) Uani 0.703(5) 1 d PD A 1
C3 C 0.5838(5) 0.2602(5) 0.3997(3) 0.0487(13) Uani 0.703(5) 1 d PD A 1
H3A H 0.6860 0.2492 0.3983 0.073 Uiso 0.703(5) 1 calc PR A 1
H3B H 0.5448 0.2236 0.4579 0.073 Uiso 0.703(5) 1 calc PR A 1
H3C H 0.5627 0.3413 0.4016 0.073 Uiso 0.703(5) 1 calc PR A 1
C4 C 0.5629(7) 0.0817(5) 0.3022(4) 0.0626(17) Uani 0.703(5) 1 d PD A 1
H4A H 0.5046 0.0449 0.2525 0.094 Uiso 0.703(5) 1 calc PR A 1
H4B H 0.5486 0.0442 0.3653 0.094 Uiso 0.703(5) 1 calc PR A 1
H4C H 0.6621 0.0762 0.2835 0.094 Uiso 0.703(5) 1 calc PR A 1
C6 C 0.2672(7) 0.1291(7) 0.3352(7) 0.074(3) Uani 0.703(5) 1 d PD A 1
H6A H 0.1691 0.1529 0.3275 0.111 Uiso 0.703(5) 1 calc PR A 1
H6B H 0.2871 0.1158 0.4044 0.111 Uiso 0.703(5) 1 calc PR A 1
H6C H 0.2830 0.0592 0.2983 0.111 Uiso 0.703(5) 1 calc PR A 1
C5 C 0.3108(9) 0.3358(7) 0.3428(5) 0.084(3) Uani 0.703(5) 1 d PD A 1
H5A H 0.3774 0.3955 0.3246 0.126 Uiso 0.703(5) 1 calc PR A 1
H5B H 0.3067 0.3296 0.4141 0.126 Uiso 0.703(5) 1 calc PR A 1
H5C H 0.2173 0.3545 0.3175 0.126 Uiso 0.703(5) 1 calc PR A 1
O1A O 0.5426(10) 0.3091(8) 0.2316(6) 0.0339(9) Uani 0.297(5) 1 d PD A 2
O2A O 0.3562(13) 0.2038(17) 0.1846(8) 0.0350(13) Uani 0.297(5) 1 d PD A 2
C1A C 0.5004(10) 0.2469(9) 0.3182(7) 0.0381(13) Uani 0.297(5) 1 d PD A 2
C2A C 0.3541(9) 0.2043(11) 0.2914(9) 0.0406(9) Uani 0.297(5) 1 d PD A 2
C3A C 0.5176(13) 0.3187(10) 0.4059(6) 0.0487(13) Uani 0.297(5) 1 d PD A 2
H3A1 H 0.4667 0.3900 0.3967 0.073 Uiso 0.297(5) 1 calc PR A 2
H3A2 H 0.6176 0.3345 0.4162 0.073 Uiso 0.297(5) 1 calc PR A 2
H3A3 H 0.4797 0.2790 0.4630 0.073 Uiso 0.297(5) 1 calc PR A 2
C4A C 0.6007(15) 0.1407(10) 0.3270(9) 0.0626(17) Uani 0.297(5) 1 d PD A 2
H4A1 H 0.5845 0.1030 0.3898 0.094 Uiso 0.297(5) 1 calc PR A 2
H4A2 H 0.6989 0.1654 0.3231 0.094 Uiso 0.297(5) 1 calc PR A 2
H4A3 H 0.5808 0.0878 0.2737 0.094 Uiso 0.297(5) 1 calc PR A 2
C5A C 0.2441(15) 0.2983(18) 0.3228(12) 0.084(3) Uani 0.297(5) 1 d PD A 2
H5A1 H 0.2822 0.3733 0.3078 0.126 Uiso 0.297(5) 1 calc PR A 2
H5A2 H 0.2260 0.2925 0.3930 0.126 Uiso 0.297(5) 1 calc PR A 2
H5A3 H 0.1560 0.2870 0.2868 0.126 Uiso 0.297(5) 1 calc PR A 2
C6A C 0.303(2) 0.0940(16) 0.3266(18) 0.074(3) Uani 0.297(5) 1 d PD A 2
H6A1 H 0.2068 0.0814 0.3026 0.111 Uiso 0.297(5) 1 calc PR A 2
H6A2 H 0.3026 0.0935 0.3982 0.111 Uiso 0.297(5) 1 calc PR A 2
H6A3 H 0.3644 0.0338 0.3025 0.111 Uiso 0.297(5) 1 calc PR A 2
C7 C 0.3884(3) 0.1664(2) -0.09394(19) 0.0284(5) Uani 1 1 d . . .
H7A H 0.3519 0.1697 -0.1616 0.034 Uiso 0.683(10) 1 calc PR B 3
H7B H 0.3361 0.1074 -0.0577 0.034 Uiso 0.683(10) 1 calc PR B 3
H7C H 0.2982 0.1246 -0.0928 0.034 Uiso 0.317(10) 1 d PR B 4
H7D H 0.4182 0.1762 -0.1627 0.034 Uiso 0.317(10) 1 d PR B 4
C8 C 0.5437(4) 0.1410(3) -0.0939(3) 0.0261(12) Uani 0.683(10) 1 d P B 3
H8 H 0.5897 0.1813 -0.1496 0.031 Uiso 0.683(10) 1 calc PR B 3
C8A C 0.4965(8) 0.1049(7) -0.0382(6) 0.025(2) Uani 0.317(10) 1 d P B 4
H8A H 0.4513 0.0660 0.0185 0.030 Uiso 0.317(10) 1 calc PR B 4
C9 C 0.5815(3) 0.0179(2) -0.0975(2) 0.0392(7) Uani 0.683(10) 1 d P B 3
H9A H 0.5359 -0.0218 -0.0432 0.059 Uiso 0.683(10) 1 calc PR B 3
H9B H 0.6837 0.0095 -0.0921 0.059 Uiso 0.683(10) 1 calc PR B 3
H9C H 0.5496 -0.0145 -0.1595 0.059 Uiso 0.683(10) 1 calc PR B 3
C9A C 0.5815(3) 0.0179(2) -0.0975(2) 0.0392(7) Uani 0.317(10) 1 d P B 4
H9D H 0.6412 -0.0262 -0.0533 0.059 Uiso 0.317(10) 1 calc PR B 4
H9E H 0.6406 0.0574 -0.1452 0.059 Uiso 0.317(10) 1 calc PR B 4
H9F H 0.5168 -0.0330 -0.1318 0.059 Uiso 0.317(10) 1 calc PR B 4
C10 C 0.3931(3) 0.3776(2) -0.11022(19) 0.0309(6) Uani 1 1 d . . .
H10A H 0.3265 0.4387 -0.0928 0.037 Uiso 1 1 calc R B .
H10B H 0.3781 0.3565 -0.1794 0.037 Uiso 1 1 calc R . .
C11 C 0.5449(3) 0.4155(2) -0.0934(2) 0.0313(6) Uani 1 1 d . B .
H11 H 0.6099 0.3670 -0.1327 0.038 Uiso 1 1 calc R . .
C12 C 0.5714(4) 0.5383(2) -0.1170(2) 0.0386(7) Uani 1 1 d . . .
H12A H 0.5084 0.5859 -0.0780 0.058 Uiso 1 1 calc R B .
H12B H 0.5537 0.5516 -0.1866 0.058 Uiso 1 1 calc R . .
H12C H 0.6693 0.5573 -0.1017 0.058 Uiso 1 1 calc R . .
N1 N 0.3733(2) 0.27771(19) -0.04531(14) 0.0226(4) Uani 1 1 d . A .
O3 O 0.59215(17) 0.18842(14) -0.00305(12) 0.0268(4) Uani 1 1 d . . .
O4 O 0.56701(18) 0.39471(14) 0.00779(12) 0.0267(4) Uani 1 1 d . . .
B1 B 0.4691(3) 0.2656(2) 0.15395(19) 0.0240(5) Uani 1 1 d . . .
B2 B 0.5066(3) 0.2862(2) 0.03226(19) 0.0236(5) Uani 1 1 d . A .
H1 H 0.296(4) 0.277(3) -0.017(3) 0.045(9) Uiso 1 1 d . . .

loop_
_atom_site_aniso_label
_atom_site_aniso_U_11
_atom_site_aniso_U_22
_atom_site_aniso_U_33
_atom_site_aniso_U_23
_atom_site_aniso_U_13
_atom_site_aniso_U_12
O1 0.0225(17) 0.056(3) 0.0231(10) 0.0115(15) -0.0042(10) -0.0110(15)
O2 0.0217(12) 0.065(4) 0.0186(11) 0.0058(14) -0.0015(9) -0.0079(18)
C1 0.0333(19) 0.053(4) 0.0278(15) 0.013(2) -0.0050(14) -0.011(2)
C2 0.0279(14) 0.072(2) 0.0215(13) 0.0107(16) -0.0032(11) -0.0108(16)
C3 0.042(3) 0.077(4) 0.0271(16) 0.012(2) -0.0121(19) -0.021(2)
C4 0.086(4) 0.044(3) 0.058(3) 0.021(3) 0.010(3) 0.029(3)
C6 0.060(5) 0.123(6) 0.038(3) 0.025(4) -0.012(3) -0.058(5)
C5 0.096(6) 0.124(7) 0.033(3) 0.012(3) 0.018(4) 0.070(6)
O1A 0.0225(17) 0.056(3) 0.0231(10) 0.0115(15) -0.0042(10) -0.0110(15)
O2A 0.0217(12) 0.065(4) 0.0186(11) 0.0058(14) -0.0015(9) -0.0079(18)
C1A 0.0333(19) 0.053(4) 0.0278(15) 0.013(2) -0.0050(14) -0.011(2)
C2A 0.0279(14) 0.072(2) 0.0215(13) 0.0107(16) -0.0032(11) -0.0108(16)
C3A 0.042(3) 0.077(4) 0.0271(16) 0.012(2) -0.0121(19) -0.021(2)
C4A 0.086(4) 0.044(3) 0.058(3) 0.021(3) 0.010(3) 0.029(3)
C5A 0.096(6) 0.124(7) 0.033(3) 0.012(3) 0.018(4) 0.070(6)
C6A 0.060(5) 0.123(6) 0.038(3) 0.025(4) -0.012(3) -0.058(5)
C7 0.0189(11) 0.0387(13) 0.0276(11) -0.0086(11) -0.0013(10) 0.0024(10)
C8 0.0173(18) 0.038(2) 0.023(2) -0.0056(16) -0.0003(15) -0.0003(15)
C8A 0.018(4) 0.033(4) 0.025(4) -0.002(3) 0.002(3) 0.003(3)
C9 0.0345(14) 0.0383(14) 0.0446(15) -0.0094(13) -0.0060(13) 0.0055(12)
C9A 0.0345(14) 0.0383(14) 0.0446(15) -0.0094(13) -0.0060(13) 0.0055(12)
C10 0.0234(12) 0.0400(14) 0.0293(12) 0.0091(11) -0.0048(10) -0.0014(11)
C11 0.0289(13) 0.0375(14) 0.0276(13) 0.0024(11) 0.0016(11) -0.0019(11)
C12 0.0484(17) 0.0367(14) 0.0305(13) 0.0033(11) 0.0027(13) -0.0095(13)
N1 0.0141(8) 0.0327(10) 0.0211(9) -0.0006(8) 0.0015(7) -0.0008(8)
O3 0.0160(7) 0.0361(9) 0.0281(9) -0.0053(7) -0.0031(7) 0.0021(7)
O4 0.0253(8) 0.0344(9) 0.0206(8) 0.0003(7) -0.0019(7) -0.0069(7)
B1 0.0232(12) 0.0270(12) 0.0219(12) 0.0007(10) -0.0013(10) -0.0019(11)
B2 0.0165(11) 0.0331(13) 0.0212(11) -0.0007(10) -0.0027(9) -0.0007(11)

loop_
_atom_type_symbol
_atom_type_description
_atom_type_scat_dispersion_real
_atom_type_scat_dispersion_imag
_atom_type_scat_source
C C 0.0033 0.0000 'International Tables Vol C Tables 4.2.6.8 and 6.1.1.4'
H H 0.0000 0.0000 'International Tables Vol C Tables 4.2.6.8 and 6.1.1.4'
N N 0.0061 0.0000 'International Tables Vol C Tables 4.2.6.8 and 6.1.1.4'
O O 0.0106 0.0000 'International Tables Vol C Tables 4.2.6.8 and 6.1.1.4'
B B 0.0013 0.0000 'International Tables Vol C Tables 4.2.6.8 and 6.1.1.4'

loop_
_geom_angle_atom_site_label_1
_geom_angle_atom_site_label_2
_geom_angle_atom_site_label_3
_geom_angle
B1 O1 C1 107.8(3)
B1 O2 C2 108.3(3)
O1 C1 C3 109.5(3)
O1 C1 C2 102.7(3)
C3 C1 C2 118.0(4)
O1 C1 C4 107.2(4)
C3 C1 C4 110.2(4)
C2 C1 C4 108.5(4)
O2 C2 C6 109.6(4)
O2 C2 C1 103.1(3)
C6 C2 C1 120.4(4)
O2 C2 C5 106.5(4)
C6 C2 C5 108.0(4)
C1 C2 C5 108.5(5)
B1 O1A C1A 107.6(6)
B1 O2A C2A 108.4(5)
O1A C1A C3A 110.0(7)
O1A C1A C2A 102.9(5)
C3A C1A C2A 119.0(7)
O1A C1A C4A 107.3(7)
C3A C1A C4A 109.1(7)
C2A C1A C4A 107.9(7)
O2A C2A C6A 109.1(7)
O2A C2A C1A 103.3(5)
C6A C2A C1A 121.1(8)
O2A C2A C5A 106.4(7)
C6A C2A C5A 108.2(7)
C1A C2A C5A 107.8(7)
C1A C3A H3A1 109.5
C1A C3A H3A2 109.5
H3A1 C3A H3A2 109.5
C1A C3A H3A3 109.5
H3A1 C3A H3A3 109.5
H3A2 C3A H3A3 109.5
C1A C4A H4A1 109.5
C1A C4A H4A2 109.5
H4A1 C4A H4A2 109.5
C1A C4A H4A3 109.5
H4A1 C4A H4A3 109.5
H4A2 C4A H4A3 109.5
C2A C5A H5A1 109.5
C2A C5A H5A2 109.5
H5A1 C5A H5A2 109.5
C2A C5A H5A3 109.5
H5A1 C5A H5A3 109.5
H5A2 C5A H5A3 109.5
C2A C6A H6A1 109.5
C2A C6A H6A2 109.5
H6A1 C6A H6A2 109.5
C2A C6A H6A3 109.5
H6A1 C6A H6A3 109.5
H6A2 C6A H6A3 109.5
C8A C7 N1 105.9(3)
N1 C7 C8 105.8(2)
C8A C7 H7A 138.5
N1 C7 H7A 110.6
C8 C7 H7A 110.6
C8A C7 H7B 75.1
N1 C7 H7B 110.6
C8 C7 H7B 110.6
H7A C7 H7B 108.7
C8A C7 H7C 110.5
N1 C7 H7C 110.6
C8 C7 H7C 138.6
H7A C7 H7C 74.3
C8A C7 H7D 110.6
N1 C7 H7D 110.5
C8 C7 H7D 75.1
H7B C7 H7D 134.7
H7C C7 H7D 108.7
O3 C8 C9 109.2(3)
O3 C8 C7 103.6(3)
C9 C8 C7 115.3(3)
O3 C8 H7D 130.9
C9 C8 H7D 114.7
O3 C8 H8 109.5
C9 C8 H8 109.5
C7 C8 H8 109.5
H7D C8 H8 75.5
O3 C8A C7 106.2(5)
O3 C8A H8A 109.2
C7 C8A H8A 109.2
N1 C10 C11 105.2(2)
N1 C10 H10A 110.7
C11 C10 H10A 110.7
N1 C10 H10B 110.7
C11 C10 H10B 110.7
H10A C10 H10B 108.8
O4 C11 C12 110.5(2)
O4 C11 C10 103.6(2)
C12 C11 C10 114.1(3)
O4 C11 H11 109.5
C12 C11 H11 109.5
C10 C11 H11 109.5
C11 C12 H12A 109.5
C11 C12 H12B 109.5
H12A C12 H12B 109.5
C11 C12 H12C 109.5
H12A C12 H12C 109.5
H12B C12 H12C 109.5
C7 N1 C10 115.05(18)
C7 N1 B2 105.52(18)
C10 N1 B2 103.77(18)
C7 N1 H1 107(3)
C10 N1 H1 113(2)
B2 N1 H1 112(2)
C8A O3 B2 107.3(3)
C8 O3 B2 114.0(2)
C11 O4 B2 108.71(18)
O2A B1 O1A 111.3(6)
O2 B1 O1A 105.3(4)
O2A B1 O1 111.0(5)
O2 B1 O1 111.1(3)
O2A B1 B2 122.4(4)
O2 B1 B2 126.6(3)
O1A B1 B2 126.3(4)
O1 B1 B2 121.5(2)
O4 B2 O3 113.27(19)
O4 B2 N1 102.07(19)
O3 B2 N1 99.36(18)
O4 B2 B1 115.6(2)
O3 B2 B1 108.5(2)
N1 B2 B1 117.00(19)

loop_
_geom_bond_atom_site_label_1
_geom_bond_atom_site_label_2
_geom_bond_distance
O1 B1 1.388(4)
O1 C1 1.460(4)
O2 B1 1.365(6)
O2 C2 1.459(4)
C1 C3 1.486(5)
C1 C2 1.527(5)
C1 C4 1.567(7)
C2 C6 1.477(6)
C2 C5 1.588(7)
C3 H3A 0.9800
C3 H3B 0.9800
C3 H3C 0.9800
C4 H4A 0.9800
C4 H4B 0.9800
C4 H4C 0.9800
C6 H6A 0.9800
C6 H6B 0.9800
C6 H6C 0.9800
C5 H5A 0.9800
C5 H5B 0.9800
C5 H5C 0.9800
O1A B1 1.372(9)
O1A C1A 1.451(8)
O2A B1 1.365(15)
O2A C2A 1.463(7)
C1A C3A 1.480(8)
C1A C2A 1.524(7)
C1A C4A 1.581(10)
C2A C6A 1.474(8)
C2A C5A 1.585(9)
C3A H3A1 0.9800
C3A H3A2 0.9800
C3A H3A3 0.9800
C4A H4A1 0.9800
C4A H4A2 0.9800
C4A H4A3 0.9800
C5A H5A1 0.9800
C5A H5A2 0.9800
C5A H5A3 0.9800
C6A H6A1 0.9800
C6A H6A2 0.9800
C6A H6A3 0.9800
C7 C8A 1.472(8)
C7 N1 1.482(3)
C7 C8 1.507(4)
C7 H7A 0.9900
C7 H7B 0.9900
C7 H7C 0.9900
C7 H7D 0.9900
C8 O3 1.441(4)
C8 C9 1.500(5)
C8 H8 1.0000
C8A O3 1.426(8)
C8A H8A 1.0000
C9 H9A 0.9800
C9 H9B 0.9800
C9 H9C 0.9800
C10 N1 1.490(3)
C10 C11 1.529(4)
C10 H10A 0.9900
C10 H10B 0.9900
C11 O4 1.423(3)
C11 C12 1.508(4)
C11 H11 1.0000
C12 H12A 0.9800
C12 H12B 0.9800
C12 H12C 0.9800
N1 B2 1.657(3)
N1 H1 0.83(4)
O3 B2 1.493(3)
O4 B2 1.445(3)
B1 B2 1.721(4)

loop_
_geom_hbond_atom_site_label_D
_geom_hbond_atom_site_label_H
_geom_hbond_atom_site_label_A
_geom_hbond_distance_DH
_geom_hbond_distance_HA
_geom_hbond_distance_DA
_geom_hbond_angle_DHA
_geom_hbond_site_symmetry_A
N1 H1 O3 0.83(4) 2.00(4) 2.783(2) 157(3) 4_455

loop_
_geom_torsion_atom_site_label_1
_geom_torsion_atom_site_label_2
_geom_torsion_atom_site_label_3
_geom_torsion_atom_site_label_4
_geom_torsion
B1 O1 C1 C3 -148.3(4)
B1 O1 C1 C2 -22.1(5)
B1 O1 C1 C4 92.1(4)
B1 O2 C2 C6 -151.0(5)
B1 O2 C2 C1 -21.6(6)
B1 O2 C2 C5 92.5(6)
O1 C1 C2 O2 26.0(5)
C3 C1 C2 O2 146.5(4)
C4 C1 C2 O2 -87.3(5)
O1 C1 C2 C6 148.4(5)
C3 C1 C2 C6 -91.2(6)
C4 C1 C2 C6 35.1(6)
O1 C1 C2 C5 -86.6(4)
C3 C1 C2 C5 33.8(6)
C4 C1 C2 C5 160.1(4)
B1 O1A C1A C3A -152.8(8)
B1 O1A C1A C2A -25.0(8)
B1 O1A C1A C4A 88.7(8)
B1 O2A C2A C6A -144.7(13)
B1 O2A C2A C1A -14.7(13)
B1 O2A C2A C5A 98.7(13)
O1A C1A C2A O2A 23.6(10)
C3A C1A C2A O2A 145.5(10)
C4A C1A C2A O2A -89.6(10)
O1A C1A C2A C6A 146.0(11)
C3A C1A C2A C6A -92.1(12)
C4A C1A C2A C6A 32.7(12)
O1A C1A C2A C5A -88.8(10)
C3A C1A C2A C5A 33.1(11)
C4A C1A C2A C5A 157.9(9)
C8A C7 C8 O3 -60.9(5)
N1 C7 C8 O3 34.9(3)
C8A C7 C8 C9 58.4(6)
N1 C7 C8 C9 154.2(3)
N1 C7 C8A O3 -32.3(6)
C8 C7 C8A O3 63.3(5)
N1 C10 C11 O4 -35.8(3)
N1 C10 C11 C12 -155.9(2)
C8A C7 N1 C10 124.7(4)
C8 C7 N1 C10 84.7(3)
C8A C7 N1 B2 11.0(4)
C8 C7 N1 B2 -29.1(3)
C11 C10 N1 C7 -98.3(2)
C11 C10 N1 B2 16.5(2)
C7 C8A O3 C8 -64.6(5)
C7 C8A O3 B2 42.3(5)
C9 C8 O3 C8A -62.8(5)
C7 C8 O3 C8A 60.7(5)
C9 C8 O3 B2 -151.5(2)
C7 C8 O3 B2 -28.0(3)
C12 C11 O4 B2 165.3(2)
C10 C11 O4 B2 42.7(2)
C2A O2A B1 O2 -67(2)
C2A O2A B1 O1A -0.7(14)
C2A O2A B1 O1 25.8(13)
C2A O2A B1 B2 -179.3(6)
C2 O2 B1 O2A 101(3)
C2 O2 B1 O1A -17.0(6)
C2 O2 B1 O1 8.3(6)
C2 O2 B1 B2 177.6(3)
C1A O1A B1 O2A 17.0(11)
C1A O1A B1 O2 30.1(8)
C1A O1A B1 O1 -77.3(10)
C1A O1A B1 B2 -164.5(5)
C1 O1 B1 O2A -5.2(9)
C1 O1 B1 O2 9.6(5)
C1 O1 B1 O1A 90.2(10)
C1 O1 B1 B2 -160.4(3)
C11 O4 B2 O3 74.8(2)
C11 O4 B2 N1 -31.0(2)
C11 O4 B2 B1 -159.1(2)
C8A O3 B2 O4 -140.0(4)
C8 O3 B2 O4 -97.7(3)
C8A O3 B2 N1 -32.5(4)
C8 O3 B2 N1 9.9(3)
C8A O3 B2 B1 90.2(4)
C8 O3 B2 B1 132.6(2)
C7 N1 B2 O4 128.75(19)
C10 N1 B2 O4 7.4(2)
C7 N1 B2 O3 12.3(2)
C10 N1 B2 O3 -109.0(2)
C7 N1 B2 B1 -104.0(2)
C10 N1 B2 B1 134.6(2)
O2A B1 B2 O4 145.5(10)
O2 B1 B2 O4 129.6(4)
O1A B1 B2 O4 -32.8(6)
O1 B1 B2 O4 -62.1(4)
O2A B1 B2 O3 -86.0(10)
O2 B1 B2 O3 -102.0(5)
O1A B1 B2 O3 95.7(6)
O1 B1 B2 O3 66.4(3)
O2A B1 B2 N1 25.3(11)
O2 B1 B2 N1 9.3(5)
O1A B1 B2 N1 -153.1(5)
O1 B1 B2 N1 177.6(3)
